data_7042747
loop_
_publ_author_name
'Otero, Antonio'
'fernandez, juan'
'garces, andres'
'S\'ANCHEZ-BARBA MERLO, LUIS FERNANDO'
'lara, agustin'
'martinez-Ferrer, Jaime'
'Carrion, Maria Prado'
'Rodr\'iguez, Ana Mar\'ia'

_publ_section_title
;
 Highly Thermally Stable and Robust Enantiopure NNN-Scorpionate Zirconium
 Initiators for the Controlled Ring-Opening Polymerization of rac-Lactide
;
_journal_name_full 'Dalton Trans.'
_journal_paper_doi 10.1039/C7DT01050H
_journal_year 2017
_chemical_absolute_configuration rm
_chemical_formula_moiety 'C57 H71 F N5 S3 Zr, 0.5(C4 O)'
_chemical_formula_sum 'C59 H75 F N5 O0.5 S3 Zr'
_chemical_formula_weight 1068.64
_chemical_name_systematic
;
 ?
;
_space_group_crystal_system monoclinic
_space_group_IT_number 4
_space_group_name_Hall 'P 2yb'
_space_group_name_H-M_alt 'P 1 21 1'
_symmetry_space_group_name_Hall 'P 2yb'
_symmetry_space_group_name_H-M 'P 1 21 1'
_atom_sites_solution_hydrogens geom
_audit_creation_method SHELXL-2013
_audit_update_record
;
2017-04-18 deposited with the CCDC.
2017-04-19 downloaded from the CCDC.
;
_cell_angle_alpha 90
_cell_angle_beta 102.641(2)
_cell_angle_gamma 90
_cell_formula_units_Z 2
_cell_length_a 9.9418(3)
_cell_length_b 28.5201(8)
_cell_length_c 10.9256(3)
_cell_measurement_reflns_used 1166
_cell_measurement_temperature 240(2)
_cell_measurement_theta_max 15.715
_cell_measurement_theta_min 2.217
_cell_volume 3022.77(15)
_computing_cell_refinement 'Bruker SAINT V8.37 (Bruker AXS Inc. 2016)'
_computing_data_collection 'Bruker APEX'
_computing_data_reduction 'Bruker SAINT V8.37 (Bruker AXS Inc. 2016)'
_computing_molecular_graphics 'WINGX v2014.1 (Farrugia, 2012)'
_computing_publication_material 'WINGX v2014.1 (Farrugia, 2012)'
_computing_structure_refinement 'SHELXL-2013 (Sheldrick, 2013)'
_computing_structure_solution 'SHELXS-2013 (Sheldrick, 2013)'
_diffrn_ambient_temperature 240(2)
_diffrn_measured_fraction_theta_full 0.933
_diffrn_measured_fraction_theta_max 0.961
_diffrn_measurement_device_type 'CCD area detector, APEX'
_diffrn_measurement_method 'omega scans'
_diffrn_radiation_type MoK\a
_diffrn_radiation_wavelength 0.71073
_diffrn_reflns_av_R_equivalents 0.1104
_diffrn_reflns_av_unetI/netI 0.2036
_diffrn_reflns_Laue_measured_fraction_full 0.933
_diffrn_reflns_Laue_measured_fraction_max 0.961
_diffrn_reflns_limit_h_max 11
_diffrn_reflns_limit_h_min -11
_diffrn_reflns_limit_k_max 33
_diffrn_reflns_limit_k_min -33
_diffrn_reflns_limit_l_max 11
_diffrn_reflns_limit_l_min -12
_diffrn_reflns_number 15981
_diffrn_reflns_point_group_measured_fraction_full 0.935
_diffrn_reflns_point_group_measured_fraction_max 0.963
_diffrn_reflns_theta_full 25.242
_diffrn_reflns_theta_max 24.998
_diffrn_reflns_theta_min 1.428
_exptl_absorpt_coefficient_mu 0.328
_exptl_absorpt_correction_T_max 0.746
_exptl_absorpt_correction_T_min 0.607
_exptl_absorpt_correction_type multi-scan
_exptl_absorpt_process_details SADABS
_exptl_crystal_colour yellow
_exptl_crystal_density_diffrn 1.174
_exptl_crystal_description prism
_exptl_crystal_F_000 1130
_exptl_crystal_size_max 0.190
_exptl_crystal_size_mid 0.150
_exptl_crystal_size_min 0.120
_refine_diff_density_max 0.542
_refine_diff_density_min -0.363
_refine_diff_density_rms 0.081
_refine_ls_abs_structure_details
;
 Refined as an inversion twin.
;
_refine_ls_abs_structure_Flack 0.10(12)
_refine_ls_extinction_method none
_refine_ls_goodness_of_fit_ref 0.957
_refine_ls_hydrogen_treatment constr
_refine_ls_matrix_type full
_refine_ls_number_parameters 656
_refine_ls_number_reflns 9418
_refine_ls_number_restraints 93
_refine_ls_restrained_S_all 0.956
_refine_ls_R_factor_all 0.1801
_refine_ls_R_factor_gt 0.0835
_refine_ls_shift/su_max 0.001
_refine_ls_shift/su_mean 0.000
_refine_ls_structure_factor_coef Fsqd
_refine_ls_weighting_details 'w=1/[\s^2^(Fo^2^)+(0.0935P)^2^] where P=(Fo^2^+2Fc^2^)/3'
_refine_ls_weighting_scheme calc
_refine_ls_wR_factor_gt 0.1764
_refine_ls_wR_factor_ref 0.2288
_reflns_Friedel_coverage 0.960
_reflns_Friedel_fraction_full 0.936
_reflns_Friedel_fraction_max 0.964
_reflns_number_gt 4585
_reflns_number_total 9418
_reflns_threshold_expression 'I > 2\s(I)'
_cod_data_source_file c7dt01050h2.cif
_cod_data_source_block 6
_cod_original_formula_sum 'C59 H75 F N5 O0.50 S3 Zr'
_cod_database_code 7042747
_shelx_space_group_comment
;
The symmetry employed for this shelxl refinement is uniquely defined
by the following loop, which should always be used as a source of
symmetry information in preference to the above space-group names.
They are only intended as comments.
;
_shelx_estimated_absorpt_t_min 0.940
_shelx_estimated_absorpt_t_max 0.962
_shelxl_version_number 2013-4

loop_
_space_group_symop_operation_xyz
'x, y, z'
'-x, y+1/2, -z'

loop_
_atom_site_label
_atom_site_type_symbol
_atom_site_fract_x
_atom_site_fract_y
_atom_site_fract_z
_atom_site_U_iso_or_equiv
_atom_site_adp_type
_atom_site_occupancy
_atom_site_site_symmetry_order
_atom_site_calc_flag
_atom_site_refinement_flags_posn
_atom_site_refinement_flags_adp
_atom_site_refinement_flags_occupancy
_atom_site_disorder_assembly
_atom_site_disorder_group
Zr1 Zr 0.61044(14) 0.17848(6) 0.79580(14) 0.0452(4) Uani 1 1 d . . . . .
S1 S 0.3879(5) 0.2233(2) 0.7729(5) 0.0796(17) Uani 1 1 d . . . . .
S2 S 0.6304(4) 0.15387(16) 1.0173(4) 0.0541(12) Uani 1 1 d . . . . .
S3 S 0.4456(4) 0.11854(17) 0.6648(4) 0.0565(13) Uani 1 1 d . . . . .
N1 N 0.7715(13) 0.1221(5) 0.7686(12) 0.047(4) Uani 1 1 d . . . . .
N2 N 0.8765(13) 0.1359(5) 0.7096(13) 0.048(4) Uani 1 1 d . . . . .
N3 N 0.6369(15) 0.2024(4) 0.5892(15) 0.052(4) Uani 1 1 d . . . . .
N4 N 0.7680(13) 0.1950(4) 0.5661(13) 0.043(4) Uani 1 1 d . . . . .
N5 N 0.7935(13) 0.2184(4) 0.8407(13) 0.048(4) Uani 1 1 d . . . . .
F1 F 0.9200(17) 0.3123(5) 1.2977(11) 0.127(6) Uani 1 1 d . . . . .
C1 C 0.9630(17) 0.1007(6) 0.7046(17) 0.047(5) Uani 1 1 d . . . . .
C2 C 0.9118(17) 0.0622(6) 0.7577(17) 0.052(5) Uani 1 1 d . . . . .
H2 H 0.9480 0.0320 0.7644 0.062 Uiso 1 1 calc R U . . .
C3 C 0.7964(17) 0.0773(6) 0.7990(16) 0.051(4) Uani 1 1 d . . . . .
C4 C 1.0878(17) 0.1056(7) 0.6488(19) 0.075(6) Uani 1 1 d . . . . .
H4A H 1.0590 0.1116 0.5604 0.112 Uiso 1 1 calc R U . . .
H4B H 1.1407 0.0772 0.6619 0.112 Uiso 1 1 calc R U . . .
H4C H 1.1433 0.1313 0.6883 0.112 Uiso 1 1 calc R U . . .
C5 C 0.7077(17) 0.0488(6) 0.8643(17) 0.060(5) Uani 1 1 d . . . . .
H5A H 0.7229 0.0583 0.9505 0.090 Uiso 1 1 calc R U . . .
H5B H 0.7304 0.0162 0.8600 0.090 Uiso 1 1 calc R U . . .
H5C H 0.6126 0.0536 0.8244 0.090 Uiso 1 1 calc R U . . .
C6 C 0.770(2) 0.2016(6) 0.4436(18) 0.055(5) Uani 1 1 d . . . . .
C7 C 0.638(2) 0.2132(6) 0.3899(18) 0.064(5) Uani 1 1 d . . . . .
H7 H 0.6057 0.2198 0.3052 0.077 Uiso 1 1 calc R U . . .
C8 C 0.5570(19) 0.2138(7) 0.4791(19) 0.063(5) Uani 1 1 d . . . . .
C9 C 0.8931(19) 0.1952(6) 0.3897(17) 0.074(6) Uani 1 1 d . . . . .
H9A H 0.9568 0.2204 0.4166 0.111 Uiso 1 1 calc R U . . .
H9B H 0.8658 0.1952 0.2998 0.111 Uiso 1 1 calc R U . . .
H9C H 0.9366 0.1659 0.4178 0.111 Uiso 1 1 calc R U . . .
C10 C 0.407(2) 0.2229(9) 0.4639(19) 0.089(7) Uani 1 1 d . . . . .
H10A H 0.3632 0.1956 0.4882 0.134 Uiso 1 1 calc R U . . .
H10B H 0.3676 0.2302 0.3778 0.134 Uiso 1 1 calc R U . . .
H10C H 0.3939 0.2489 0.5159 0.134 Uiso 1 1 calc R U . . .
C11 C 0.8824(15) 0.1845(6) 0.6654(14) 0.043(4) Uani 1 1 d . . . . .
H11 H 0.9644 0.1864 0.6296 0.051 Uiso 1 1 calc R U . . .
C12 C 0.9039(16) 0.2198(6) 0.7728(16) 0.045(5) Uani 1 1 d . . . . .
H12 H 0.9898 0.2116 0.8318 0.054 Uiso 1 1 calc R U . . .
C13 C 0.9226(17) 0.2680(6) 0.7205(17) 0.048(5) Uani 1 1 d . . . . .
C14 C 1.0401(18) 0.2791(6) 0.6885(17) 0.058(5) Uani 1 1 d . . . . .
H14 H 1.1115 0.2574 0.6981 0.070 Uiso 1 1 calc R U . . .
C15 C 1.057(2) 0.3281(7) 0.635(2) 0.082(7) Uani 1 1 d . . . . .
H15 H 1.1361 0.3394 0.6140 0.099 Uiso 1 1 calc R U . . .
C16 C 0.925(2) 0.3550(7) 0.623(2) 0.085(7) Uani 1 1 d . . . . .
H16 H 0.9250 0.3860 0.5846 0.102 Uiso 1 1 calc R U . . .
C17 C 0.803(2) 0.3227(7) 0.562(2) 0.085(7) Uani 1 1 d . . . . .
H17A H 0.8259 0.2996 0.5043 0.102 Uiso 1 1 calc R U . . .
H17B H 0.7187 0.3393 0.5249 0.102 Uiso 1 1 calc R U . . .
C18 C 0.8101(18) 0.3043(6) 0.6958(18) 0.060(5) Uani 1 1 d . . . . .
H18 H 0.7221 0.2951 0.7154 0.072 Uiso 1 1 calc R U . . .
C19 C 0.868(2) 0.3540(6) 0.745(2) 0.070(6) Uani 1 1 d . . . . .
C20 C 0.971(2) 0.3565(7) 0.867(2) 0.096(8) Uani 1 1 d . . . . .
H20A H 1.0397 0.3325 0.8689 0.145 Uiso 1 1 calc R U . . .
H20B H 0.9258 0.3518 0.9347 0.145 Uiso 1 1 calc R U . . .
H20C H 1.0152 0.3867 0.8749 0.145 Uiso 1 1 calc R U . . .
C21 C 0.748(3) 0.3890(7) 0.743(3) 0.116(9) Uani 1 1 d . . . . .
H21A H 0.7835 0.4203 0.7562 0.174 Uiso 1 1 calc R U . . .
H21B H 0.7004 0.3810 0.8075 0.174 Uiso 1 1 calc R U . . .
H21C H 0.6843 0.3874 0.6625 0.174 Uiso 1 1 calc R U . . .
C22 C 0.8294(18) 0.2418(5) 0.9557(18) 0.048(5) Uani 1 1 d . . . . .
C23 C 0.7332(18) 0.2718(6) 0.9938(19) 0.060(5) Uani 1 1 d . . . . .
H23 H 0.6481 0.2769 0.9399 0.072 Uiso 1 1 calc R U . . .
C24 C 0.762(3) 0.2935(7) 1.108(2) 0.077(6) Uani 1 1 d . . . . .
H24 H 0.6948 0.3112 1.1336 0.092 Uiso 1 1 calc R U . . .
C25 C 0.886(3) 0.2895(8) 1.182(2) 0.077(7) Uani 1 1 d . . . . .
C26 C 0.988(2) 0.2609(8) 1.155(2) 0.081(7) Uani 1 1 d . . . . .
H26 H 1.0734 0.2581 1.2097 0.097 Uiso 1 1 calc R U . . .
C27 C 0.956(2) 0.2368(6) 1.0422(18) 0.062(5) Uani 1 1 d . . . . .
H27 H 1.0218 0.2164 1.0229 0.075 Uiso 1 1 calc R U . . .
C28 C 0.3827(17) 0.2630(7) 0.8948(17) 0.058(5) Uani 1 1 d . . . . .
C29 C 0.394(2) 0.3109(8) 0.875(2) 0.090(7) Uani 1 1 d . . . . .
H29 H 0.4098 0.3211 0.7980 0.108 Uiso 1 1 calc R U . . .
C30 C 0.383(2) 0.3435(8) 0.964(2) 0.081(6) Uani 1 1 d . . . . .
H30 H 0.3870 0.3751 0.9443 0.097 Uiso 1 1 calc R U . . .
C31 C 0.3655(17) 0.3309(6) 1.084(2) 0.065(5) Uani 1 1 d . . . . .
C32 C 0.3532(19) 0.2823(6) 1.1008(19) 0.066(6) Uani 1 1 d . . . . .
H32 H 0.3386 0.2713 1.1770 0.080 Uiso 1 1 calc R U . . .
C33 C 0.3623(19) 0.2500(7) 1.0068(19) 0.063(6) Uani 1 1 d . . . . .
H33 H 0.3538 0.2182 1.0227 0.075 Uiso 1 1 calc R U . . .
C34 C 0.3556(17) 0.3660(5) 1.1928(18) 0.069(6) Uani 1 1 d D . . . .
C35 C 0.484(2) 0.3610(9) 1.292(2) 0.075(8) Uiso 0.7 1 d D . P A 1
H35A H 0.5622 0.3690 1.2579 0.113 Uiso 0.7 1 calc R U P A 1
H35B H 0.4927 0.3292 1.3215 0.113 Uiso 0.7 1 calc R U P A 1
H35C H 0.4799 0.3817 1.3605 0.113 Uiso 0.7 1 calc R U P A 1
C36 C 0.234(3) 0.3534(10) 1.246(3) 0.080(8) Uiso 0.7 1 d D . P A 1
H36A H 0.1509 0.3570 1.1824 0.120 Uiso 0.7 1 calc R U P A 1
H36B H 0.2303 0.3738 1.3152 0.120 Uiso 0.7 1 calc R U P A 1
H36C H 0.2420 0.3215 1.2744 0.120 Uiso 0.7 1 calc R U P A 1
C37 C 0.338(3) 0.4152(9) 1.142(3) 0.094(10) Uiso 0.7 1 d D . P A 1
H37A H 0.4184 0.4239 1.1117 0.141 Uiso 0.7 1 calc R U P A 1
H37B H 0.3276 0.4363 1.2078 0.141 Uiso 0.7 1 calc R U P A 1
H37C H 0.2583 0.4168 1.0748 0.141 Uiso 0.7 1 calc R U P A 1
C35A C 0.482(5) 0.397(2) 1.219(8) 0.14(3) Uiso 0.3 1 d D . P A 2
H35D H 0.4781 0.4177 1.2859 0.212 Uiso 0.3 1 calc R U P A 2
H35E H 0.4864 0.4141 1.1446 0.212 Uiso 0.3 1 calc R U P A 2
H35F H 0.5629 0.3772 1.2417 0.212 Uiso 0.3 1 calc R U P A 2
C36A C 0.344(8) 0.342(3) 1.315(5) 0.14(4) Uiso 0.3 1 d D . P A 2
H36D H 0.2560 0.3276 1.3043 0.211 Uiso 0.3 1 calc R U P A 2
H36E H 0.3547 0.3654 1.3801 0.211 Uiso 0.3 1 calc R U P A 2
H36F H 0.4157 0.3192 1.3365 0.211 Uiso 0.3 1 calc R U P A 2
C37A C 0.231(5) 0.398(2) 1.154(7) 0.13(3) Uiso 0.3 1 d D . P A 2
H37D H 0.1494 0.3791 1.1270 0.197 Uiso 0.3 1 calc R U P A 2
H37E H 0.2430 0.4179 1.0870 0.197 Uiso 0.3 1 calc R U P A 2
H37F H 0.2207 0.4167 1.2246 0.197 Uiso 0.3 1 calc R U P A 2
C38 C 0.4810(17) 0.1295(6) 1.0573(15) 0.045(4) Uani 1 1 d . . . . .
C39 C 0.360(2) 0.1184(9) 0.977(2) 0.091(8) Uani 1 1 d . . . . .
H39 H 0.3548 0.1218 0.8912 0.109 Uiso 1 1 calc R U . . .
C40 C 0.2478(17) 0.1028(7) 1.0150(17) 0.071(6) Uani 1 1 d . . . . .
H40 H 0.1663 0.0977 0.9561 0.085 Uiso 1 1 calc R U . . .
C41 C 0.2522(16) 0.0942(6) 1.1419(16) 0.050(4) Uani 1 1 d . . . . .
C42 C 0.3751(18) 0.1052(8) 1.2238(18) 0.075(6) Uani 1 1 d . . . . .
H42 H 0.3832 0.1015 1.3096 0.089 Uiso 1 1 calc R U . . .
C43 C 0.484(2) 0.1215(7) 1.1799(18) 0.074(6) Uani 1 1 d . . . . .
H43 H 0.5661 0.1276 1.2377 0.089 Uiso 1 1 calc R U . . .
C44 C 0.1248(15) 0.0749(6) 1.1845(15) 0.056(5) Uani 1 1 d D . . . .
C45 C 0.081(3) 0.0272(8) 1.122(2) 0.054(7) Uiso 0.6 1 d D . P B 1
H45A H 0.0009 0.0160 1.1488 0.082 Uiso 0.6 1 calc R U P B 1
H45B H 0.1547 0.0051 1.1458 0.082 Uiso 0.6 1 calc R U P B 1
H45C H 0.0594 0.0309 1.0325 0.082 Uiso 0.6 1 calc R U P B 1
C46 C 0.149(3) 0.0684(10) 1.326(2) 0.067(9) Uiso 0.6 1 d D . P B 1
H46A H 0.0664 0.0567 1.3473 0.100 Uiso 0.6 1 calc R U P B 1
H46B H 0.1731 0.0980 1.3670 0.100 Uiso 0.6 1 calc R U P B 1
H46C H 0.2226 0.0465 1.3533 0.100 Uiso 0.6 1 calc R U P B 1
C47 C 0.001(2) 0.1082(9) 1.139(3) 0.049(8) Uiso 0.6 1 d D . P B 1
H47A H -0.0782 0.0961 1.1649 0.073 Uiso 0.6 1 calc R U P B 1
H47B H -0.0177 0.1103 1.0490 0.073 Uiso 0.6 1 calc R U P B 1
H47C H 0.0233 0.1387 1.1744 0.073 Uiso 0.6 1 calc R U P B 1
C45A C 0.156(7) 0.0234(12) 1.216(6) 0.15(3) Uiso 0.4 1 d D . P B 2
H45D H 0.0790 0.0092 1.2413 0.223 Uiso 0.4 1 calc R U P B 2
H45E H 0.2365 0.0210 1.2828 0.223 Uiso 0.4 1 calc R U P B 2
H45F H 0.1726 0.0075 1.1431 0.223 Uiso 0.4 1 calc R U P B 2
C46A C 0.119(5) 0.1002(18) 1.308(4) 0.092(17) Uiso 0.4 1 d D . P B 2
H46D H 0.0406 0.0894 1.3380 0.139 Uiso 0.4 1 calc R U P B 2
H46E H 0.1118 0.1334 1.2940 0.139 Uiso 0.4 1 calc R U P B 2
H46F H 0.2018 0.0935 1.3700 0.139 Uiso 0.4 1 calc R U P B 2
C47A C -0.015(5) 0.080(3) 1.095(5) 0.22(5) Uiso 0.4 1 d D . P B 2
H47D H -0.0848 0.0660 1.1335 0.328 Uiso 0.4 1 calc R U P B 2
H47E H -0.0143 0.0634 1.0186 0.328 Uiso 0.4 1 calc R U P B 2
H47F H -0.0358 0.1121 1.0781 0.328 Uiso 0.4 1 calc R U P B 2
C48 C 0.5124(16) 0.0780(6) 0.5719(15) 0.046(4) Uani 1 1 d . . . . .
C49 C 0.6135(16) 0.0889(7) 0.5061(16) 0.057(5) Uani 1 1 d . . . . .
H49 H 0.6490 0.1192 0.5103 0.068 Uiso 1 1 calc R U . . .
C50 C 0.6616(18) 0.0560(7) 0.4355(17) 0.064(6) Uani 1 1 d . . . . .
H50 H 0.7292 0.0647 0.3929 0.077 Uiso 1 1 calc R U . . .
C51 C 0.6146(17) 0.0108(7) 0.4247(17) 0.058(5) Uani 1 1 d . . . . .
C52 C 0.518(2) 0.0003(7) 0.491(2) 0.083(7) Uani 1 1 d . . . . .
H52 H 0.4836 -0.0302 0.4862 0.099 Uiso 1 1 calc R U . . .
C53 C 0.4676(18) 0.0320(6) 0.5637(17) 0.062(5) Uani 1 1 d . . . . .
H53 H 0.4027 0.0224 0.6082 0.074 Uiso 1 1 calc R U . . .
C54 C 0.668(2) -0.0254(7) 0.338(2) 0.087(7) Uani 1 1 d D . . . .
C55 C 0.792(4) -0.0145(15) 0.293(4) 0.102(15) Uiso 0.5 1 d D . P C 1
H55A H 0.8098 -0.0391 0.2385 0.153 Uiso 0.5 1 calc R U P C 1
H55B H 0.8691 -0.0118 0.3633 0.153 Uiso 0.5 1 calc R U P C 1
H55C H 0.7798 0.0146 0.2478 0.153 Uiso 0.5 1 calc R U P C 1
C56 C 0.549(4) -0.0254(15) 0.224(4) 0.108(17) Uiso 0.5 1 d D . P C 1
H56A H 0.5264 -0.0571 0.1972 0.161 Uiso 0.5 1 calc R U P C 1
H56B H 0.5753 -0.0084 0.1567 0.161 Uiso 0.5 1 calc R U P C 1
H56C H 0.4701 -0.0107 0.2445 0.161 Uiso 0.5 1 calc R U P C 1
C57 C 0.675(4) -0.0731(11) 0.393(4) 0.069(11) Uiso 0.5 1 d D U P C 1
H57A H 0.7162 -0.0715 0.4805 0.103 Uiso 0.5 1 calc R U P C 1
H57B H 0.7288 -0.0930 0.3515 0.103 Uiso 0.5 1 calc R U P C 1
H57C H 0.5831 -0.0857 0.3815 0.103 Uiso 0.5 1 calc R U P C 1
C55A C 0.824(3) -0.0281(15) 0.396(4) 0.103(16) Uiso 0.5 1 d D . P C 2
H55D H 0.8377 -0.0407 0.4792 0.154 Uiso 0.5 1 calc R U P C 2
H55E H 0.8628 0.0027 0.3990 0.154 Uiso 0.5 1 calc R U P C 2
H55F H 0.8673 -0.0481 0.3453 0.154 Uiso 0.5 1 calc R U P C 2
C56A C 0.661(5) -0.0064(18) 0.210(4) 0.126(19) Uiso 0.5 1 d D . P C 2
H56D H 0.7158 0.0215 0.2153 0.190 Uiso 0.5 1 calc R U P C 2
H56E H 0.5668 0.0009 0.1710 0.190 Uiso 0.5 1 calc R U P C 2
H56F H 0.6951 -0.0294 0.1600 0.190 Uiso 0.5 1 calc R U P C 2
C57A C 0.614(4) -0.0722(14) 0.334(4) 0.104(17) Uiso 0.5 1 d D U P C 2
H57D H 0.6647 -0.0921 0.2890 0.156 Uiso 0.5 1 calc R U P C 2
H57E H 0.5186 -0.0721 0.2920 0.156 Uiso 0.5 1 calc R U P C 2
H57F H 0.6235 -0.0838 0.4178 0.156 Uiso 0.5 1 calc R U P C 2
O1 O 1.196(3) -0.0106(10) 0.727(3) 0.088(8) Uani 0.5 1 d D U P . .
C202 C 1.246(4) -0.0481(14) 0.898(3) 0.095(10) Uani 0.5 1 d D U P . .
H20D H 1.3178 -0.0714 0.9192 0.114 Uiso 0.5 1 calc R U P . .
H20E H 1.2259 -0.0355 0.9743 0.114 Uiso 0.5 1 calc R U P . .
C201 C 1.282(4) -0.0150(14) 0.831(4) 0.091(10) Uani 0.5 1 d D U P . .
H20F H 1.2888 0.0144 0.8767 0.109 Uiso 0.5 1 calc R U P . .
H20G H 1.3726 -0.0220 0.8154 0.109 Uiso 0.5 1 calc R U P . .
C203 C 1.136(4) -0.0662(14) 0.828(4) 0.105(11) Uani 0.5 1 d D U P . .
H20H H 1.0532 -0.0542 0.8504 0.126 Uiso 0.5 1 calc R U P . .
H20I H 1.1367 -0.1001 0.8346 0.126 Uiso 0.5 1 calc R U P . .
C204 C 1.144(5) -0.0526(14) 0.715(4) 0.125(12) Uani 0.5 1 d D U P . .
H20J H 1.2024 -0.0738 0.6807 0.151 Uiso 0.5 1 calc R U P . .
H20K H 1.0531 -0.0523 0.6600 0.151 Uiso 0.5 1 calc R U P . .

loop_
_atom_site_aniso_label
_atom_site_aniso_U_11
_atom_site_aniso_U_22
_atom_site_aniso_U_33
_atom_site_aniso_U_23
_atom_site_aniso_U_13
_atom_site_aniso_U_12
Zr1 0.0391(8) 0.0537(9) 0.0450(10) -0.0007(10) 0.0138(7) 0.0003(9)
S1 0.063(3) 0.110(5) 0.064(4) -0.013(3) 0.012(3) 0.032(3)
S2 0.044(3) 0.072(3) 0.047(3) -0.002(2) 0.009(2) -0.011(2)
S3 0.043(3) 0.079(3) 0.051(3) -0.010(2) 0.017(2) -0.008(2)
N1 0.043(8) 0.055(9) 0.045(9) -0.002(7) 0.014(8) -0.004(7)
N2 0.039(8) 0.043(8) 0.068(11) -0.006(7) 0.023(8) -0.002(6)
N3 0.058(9) 0.043(8) 0.058(11) -0.001(7) 0.018(9) 0.007(7)
N4 0.035(8) 0.051(9) 0.044(9) -0.002(6) 0.007(8) -0.003(6)
N5 0.041(8) 0.044(8) 0.057(10) -0.019(7) 0.010(8) 0.000(6)
F1 0.207(16) 0.119(11) 0.062(9) -0.046(8) 0.045(10) -0.054(10)
C1 0.042(10) 0.051(11) 0.050(12) -0.003(9) 0.016(9) 0.017(9)
C2 0.043(11) 0.054(11) 0.057(12) 0.008(10) 0.008(10) 0.010(9)
C3 0.059(11) 0.035(10) 0.056(12) 0.009(9) 0.010(10) 0.016(8)
C4 0.060(12) 0.071(14) 0.106(18) 0.023(12) 0.045(13) 0.021(10)
C5 0.060(12) 0.058(12) 0.056(13) 0.008(10) -0.003(11) -0.004(9)
C6 0.084(15) 0.037(9) 0.050(13) -0.007(8) 0.024(13) 0.001(9)
C7 0.083(15) 0.061(12) 0.046(13) 0.014(10) 0.009(12) 0.001(11)
C8 0.055(12) 0.084(14) 0.044(13) 0.020(11) -0.004(12) 0.006(10)
C9 0.090(14) 0.078(14) 0.069(13) 0.011(10) 0.051(12) 0.017(10)
C10 0.071(15) 0.14(2) 0.061(15) 0.024(14) 0.019(13) 0.016(13)
C11 0.050(9) 0.032(10) 0.053(11) 0.004(9) 0.028(9) 0.002(8)
C12 0.025(9) 0.061(12) 0.048(12) -0.011(9) 0.006(9) -0.009(8)
C13 0.044(11) 0.041(10) 0.058(13) -0.008(9) 0.012(10) -0.012(8)
C14 0.051(11) 0.048(11) 0.077(15) 0.001(10) 0.017(11) -0.005(9)
C15 0.079(15) 0.065(14) 0.111(19) 0.008(12) 0.037(15) -0.017(11)
C16 0.106(18) 0.049(12) 0.102(18) 0.017(12) 0.025(16) -0.023(12)
C17 0.102(17) 0.063(14) 0.084(17) 0.018(12) 0.009(15) 0.003(12)
C18 0.040(11) 0.066(13) 0.072(15) -0.006(11) 0.006(11) -0.006(9)
C19 0.063(13) 0.045(11) 0.095(17) -0.013(11) 0.001(14) -0.003(9)
C20 0.12(2) 0.067(15) 0.11(2) -0.034(13) 0.035(18) -0.019(13)
C21 0.14(2) 0.063(15) 0.15(2) -0.001(15) 0.03(2) 0.023(14)
C22 0.051(11) 0.041(10) 0.059(13) -0.005(9) 0.028(11) -0.012(8)
C23 0.057(11) 0.052(11) 0.072(14) -0.025(10) 0.022(11) -0.016(9)
C24 0.079(16) 0.075(15) 0.083(18) -0.019(13) 0.034(16) 0.000(12)
C25 0.11(2) 0.079(15) 0.044(14) -0.020(11) 0.029(15) -0.043(15)
C26 0.082(16) 0.081(16) 0.077(17) -0.024(13) 0.011(14) -0.035(13)
C27 0.066(14) 0.068(13) 0.056(14) -0.015(10) 0.020(12) -0.012(10)
C28 0.051(11) 0.080(14) 0.045(12) -0.016(10) 0.016(10) 0.007(10)
C29 0.111(19) 0.089(18) 0.076(16) -0.016(14) 0.035(15) -0.002(14)
C30 0.103(17) 0.067(14) 0.073(16) 0.025(12) 0.022(14) 0.015(12)
C31 0.043(11) 0.054(12) 0.096(17) -0.002(11) 0.014(11) 0.009(8)
C32 0.085(14) 0.043(11) 0.081(15) -0.004(10) 0.039(13) 0.001(10)
C33 0.064(13) 0.055(12) 0.073(15) 0.004(11) 0.023(12) 0.010(10)
C34 0.076(14) 0.040(10) 0.089(16) -0.010(10) 0.017(13) -0.009(9)
C38 0.043(10) 0.063(11) 0.023(10) 0.007(8) -0.005(9) 0.003(8)
C39 0.071(16) 0.16(2) 0.048(15) 0.021(15) 0.021(14) -0.032(15)
C40 0.040(11) 0.132(19) 0.038(13) 0.005(11) 0.002(10) -0.016(11)
C41 0.042(11) 0.063(11) 0.046(12) 0.002(9) 0.011(10) 0.005(8)
C42 0.050(12) 0.130(19) 0.040(13) 0.008(11) 0.005(11) -0.030(12)
C43 0.072(14) 0.096(15) 0.054(14) -0.003(11) 0.011(12) -0.027(12)
C44 0.034(10) 0.081(13) 0.053(12) 0.002(10) 0.010(9) 0.002(8)
C48 0.048(10) 0.056(11) 0.035(10) -0.005(8) 0.008(9) -0.003(8)
C49 0.053(11) 0.078(13) 0.044(11) -0.008(10) 0.018(10) -0.012(9)
C50 0.052(11) 0.086(15) 0.056(13) -0.026(11) 0.016(11) -0.031(10)
C51 0.047(11) 0.069(13) 0.059(13) -0.019(10) 0.011(10) -0.007(9)
C52 0.096(16) 0.078(15) 0.089(16) -0.015(12) 0.052(14) -0.038(12)
C53 0.062(12) 0.070(13) 0.056(13) -0.007(10) 0.019(11) -0.028(10)
C54 0.086(16) 0.074(15) 0.112(19) -0.022(13) 0.043(15) -0.020(11)
O1 0.087(18) 0.082(16) 0.11(2) 0.040(17) 0.046(16) 0.013(14)
C202 0.11(2) 0.08(2) 0.10(2) 0.010(19) 0.04(2) 0.015(19)
C201 0.09(2) 0.071(19) 0.12(3) 0.015(19) 0.041(19) 0.013(17)
C203 0.12(2) 0.07(2) 0.13(3) 0.03(2) 0.03(2) 0.000(19)
C204 0.14(2) 0.11(2) 0.12(2) 0.01(2) 0.01(2) 0.03(2)

loop_
_atom_type_symbol
_atom_type_description
_atom_type_scat_dispersion_real
_atom_type_scat_dispersion_imag
_atom_type_scat_source
C C 0.0033 0.0016 'International Tables Vol C Tables 4.2.6.8 and 6.1.1.4'
H H 0.0000 0.0000 'International Tables Vol C Tables 4.2.6.8 and 6.1.1.4'
N N 0.0061 0.0033 'International Tables Vol C Tables 4.2.6.8 and 6.1.1.4'
F F 0.0171 0.0103 'International Tables Vol C Tables 4.2.6.8 and 6.1.1.4'
S S 0.1246 0.1234 'International Tables Vol C Tables 4.2.6.8 and 6.1.1.4'
Zr Zr -2.9673 0.5597 'International Tables Vol C Tables 4.2.6.8 and 6.1.1.4'
O O 0.0106 0.0060 'International Tables Vol C Tables 4.2.6.8 and 6.1.1.4'

loop_
_geom_angle_atom_site_label_1
_geom_angle_atom_site_label_2
_geom_angle_atom_site_label_3
_geom_angle
N5 Zr1 N1 79.6(5)
N5 Zr1 N3 78.5(5)
N1 Zr1 N3 81.9(4)
N5 Zr1 S2 92.6(4)
N1 Zr1 S2 91.1(3)
N3 Zr1 S2 169.5(4)
N5 Zr1 S1 116.3(4)
N1 Zr1 S1 161.6(4)
N3 Zr1 S1 92.1(4)
S2 Zr1 S1 96.96(17)
N5 Zr1 S3 153.9(4)
N1 Zr1 S3 80.9(3)
N3 Zr1 S3 81.7(3)
S2 Zr1 S3 105.02(15)
S1 Zr1 S3 81.03(17)
C28 S1 Zr1 115.0(6)
C38 S2 Zr1 117.2(6)
C48 S3 Zr1 118.8(6)
C3 N1 N2 105.6(12)
C3 N1 Zr1 136.5(10)
N2 N1 Zr1 117.9(10)
C1 N2 N1 111.2(13)
C1 N2 C11 128.6(12)
N1 N2 C11 120.2(12)
C8 N3 N4 105.7(13)
C8 N3 Zr1 138.2(11)
N4 N3 Zr1 114.9(11)
C6 N4 N3 111.9(15)
C6 N4 C11 126.9(14)
N3 N4 C11 121.1(12)
C22 N5 C12 111.9(12)
C22 N5 Zr1 120.2(9)
C12 N5 Zr1 127.2(10)
N2 C1 C2 106.2(13)
N2 C1 C4 122.9(15)
C2 C1 C4 130.9(15)
C3 C2 C1 107.2(15)
N1 C3 C2 109.7(14)
N1 C3 C5 123.0(14)
C2 C3 C5 127.2(15)
C7 C6 N4 103.8(15)
C7 C6 C9 131.6(18)
N4 C6 C9 124.5(18)
C6 C7 C8 110.6(17)
N3 C8 C7 108.0(16)
N3 C8 C10 122.0(17)
C7 C8 C10 130.0(19)
N4 C11 N2 111.5(13)
N4 C11 C12 113.7(13)
N2 C11 C12 112.2(13)
N5 C12 C13 112.7(13)
N5 C12 C11 112.3(12)
C13 C12 C11 108.5(13)
C14 C13 C18 116.9(16)
C14 C13 C12 120.1(16)
C18 C13 C12 122.9(14)
C13 C14 C15 119.2(16)
C16 C15 C14 109.6(15)
C15 C16 C17 108.6(17)
C15 C16 C19 113.0(18)
C17 C16 C19 88.0(15)
C16 C17 C18 85.5(16)
C13 C18 C17 106.3(15)
C13 C18 C19 110.7(15)
C17 C18 C19 87.3(15)
C20 C19 C21 111.2(19)
C20 C19 C16 116.9(17)
C21 C19 C16 113(2)
C20 C19 C18 118.2(17)
C21 C19 C18 110.3(17)
C16 C19 C18 84.3(14)
N5 C22 C27 124.7(15)
N5 C22 C23 119.9(17)
C27 C22 C23 115.4(16)
C24 C23 C22 121.5(19)
C25 C24 C23 120.1(19)
C24 C25 C26 123.5(19)
C24 C25 F1 121(2)
C26 C25 F1 115(2)
C25 C26 C27 117(2)
C26 C27 C22 122.7(19)
C33 C28 C29 116.9(18)
C33 C28 S1 123.4(16)
C29 C28 S1 119.6(15)
C28 C29 C30 122(2)
C29 C30 C31 122(2)
C32 C31 C30 113.8(18)
C32 C31 C34 120.5(18)
C30 C31 C34 125.7(17)
C31 C32 C33 122.2(18)
C28 C33 C32 122.5(18)
C35 C34 C36 109.4(16)
C35 C34 C37 111.4(16)
C36 C34 C37 109.2(16)
C35A C34 C36A 108(2)
C35A C34 C37A 108(2)
C36A C34 C37A 107(2)
C35 C34 C31 107.7(16)
C36 C34 C31 109.3(16)
C35A C34 C31 109(3)
C37 C34 C31 109.7(18)
C36A C34 C31 114(4)
C37A C34 C31 111(3)
C39 C38 C43 115.4(16)
C39 C38 S2 126.7(13)
C43 C38 S2 117.9(14)
C38 C39 C40 123.3(19)
C39 C40 C41 121.0(18)
C40 C41 C42 115.6(15)
C40 C41 C44 120.8(16)
C42 C41 C44 123.6(15)
C43 C42 C41 120.6(17)
C42 C43 C38 123.9(19)
C45A C44 C47A 110(2)
C45A C44 C41 106(3)
C47A C44 C41 118(3)
C46 C44 C41 113.1(16)
C45A C44 C46A 107(2)
C47A C44 C46A 108(2)
C41 C44 C46A 107(2)
C46 C44 C45 108.0(15)
C41 C44 C45 110.6(15)
C46 C44 C47 109.8(15)
C41 C44 C47 109.3(15)
C45 C44 C47 105.7(15)
C53 C48 C49 115.9(15)
C53 C48 S3 120.2(12)
C49 C48 S3 123.8(13)
C50 C49 C48 121.3(17)
C51 C50 C49 122.7(16)
C50 C51 C52 115.6(16)
C50 C51 C54 121.3(15)
C52 C51 C54 123.1(17)
C53 C52 C51 123.7(18)
C52 C53 C48 120.7(16)
C55 C54 C57 111(2)
C57A C54 C56A 112(2)
C55 C54 C56 107(2)
C57 C54 C56 107.0(19)
C57A C54 C55A 107(2)
C56A C54 C55A 103.9(19)
C57A C54 C51 117(2)
C55 C54 C51 119(2)
C57 C54 C51 111(2)
C56A C54 C51 112(3)
C56 C54 C51 101(2)
C55A C54 C51 103(2)
C201 O1 C204 100(3)
C203 C202 C201 105(2)
O1 C201 C202 111(2)
C202 C203 C204 103(2)
O1 C204 C203 107(3)

loop_
_geom_bond_atom_site_label_1
_geom_bond_atom_site_label_2
_geom_bond_distance
Zr1 N5 2.111(13)
Zr1 N1 2.334(13)
Zr1 N3 2.427(15)
Zr1 S2 2.485(5)
Zr1 S1 2.520(5)
Zr1 S3 2.575(5)
S1 C28 1.757(17)
S2 C38 1.779(16)
S3 C48 1.762(16)
N1 C3 1.330(19)
N1 N2 1.397(16)
N2 C1 1.330(19)
N2 C11 1.47(2)
N3 C8 1.33(2)
N3 N4 1.397(16)
N4 C6 1.36(2)
N4 C11 1.421(19)
N5 C22 1.40(2)
N5 C12 1.453(18)
F1 C25 1.40(2)
C1 C2 1.39(2)
C1 C4 1.50(2)
C2 C3 1.39(2)
C3 C5 1.49(2)
C6 C7 1.36(2)
C6 C9 1.48(2)
C7 C8 1.39(2)
C8 C10 1.49(2)
C11 C12 1.53(2)
C12 C13 1.52(2)
C13 C14 1.33(2)
C13 C18 1.50(2)
C14 C15 1.54(2)
C15 C16 1.50(3)
C16 C17 1.55(3)
C16 C19 1.55(3)
C17 C18 1.54(3)
C18 C19 1.58(2)
C19 C20 1.49(3)
C19 C21 1.56(3)
C22 C27 1.41(2)
C22 C23 1.41(2)
C23 C24 1.36(3)
C24 C25 1.32(3)
C25 C26 1.38(3)
C26 C27 1.39(3)
C28 C33 1.34(2)
C28 C29 1.39(3)
C29 C30 1.37(3)
C30 C31 1.41(3)
C31 C32 1.41(2)
C31 C34 1.57(2)
C32 C33 1.40(2)
C34 C35 1.49(2)
C34 C36 1.50(2)
C34 C35A 1.51(3)
C34 C37 1.50(2)
C34 C36A 1.52(3)
C34 C37A 1.52(3)
C38 C39 1.36(3)
C38 C43 1.35(2)
C39 C40 1.35(2)
C40 C41 1.40(2)
C41 C42 1.38(2)
C41 C44 1.54(2)
C42 C43 1.36(2)
C44 C45A 1.53(3)
C44 C47A 1.52(3)
C44 C46 1.52(2)
C44 C46A 1.54(3)
C44 C45 1.54(2)
C44 C47 1.54(2)
C48 C53 1.38(2)
C48 C49 1.39(2)
C49 C50 1.37(2)
C50 C51 1.37(2)
C51 C52 1.36(2)
C51 C54 1.57(2)
C52 C53 1.37(2)
C54 C57A 1.43(4)
C54 C55 1.46(3)
C54 C57 1.48(2)
C54 C56A 1.49(3)
C54 C56 1.52(3)
C54 C55A 1.54(3)
O1 C201 1.27(3)
O1 C204 1.30(3)
C202 C203 1.29(3)
C202 C201 1.29(3)
C203 C204 1.31(3)
